data_1511722
loop_
_publ_author_name
'Evers, C.B.H.'
'Konrad, T.'
'Jeitschko, W.'
'Danebrock, M.E.'

_publ_section_title
;
 Preparation, properties and crystal structures of the thorium chromium
 borides Th Cr B4 and Th Cr2 B6; structure refinements of Ce Cr2 B6, Th B4
 and Th B6
;
_journal_name_full 'Journal of Alloys Compd.'
_journal_page_first 56
_journal_page_last 61
_journal_paper_doi 10.1016/0925-8388(95)01993-6
_journal_volume 234
_journal_year 1996
_chemical_formula_sum 'B4 Cr Th'
_chemical_name_systematic 'Th Cr B4'
_space_group_IT_number 55
_symmetry_space_group_name_Hall '-P 2 2ab'
_symmetry_space_group_name_H-M 'P b a m'
_cell_angle_alpha 90
_cell_angle_beta 90
_cell_angle_gamma 90
_cell_formula_units_Z 4
_cell_length_a 6.057
_cell_length_b 11.712
_cell_length_c 3.64
_cell_volume 258.220
_citation_journal_id_ASTM JALCEU
_cod_data_source_file boron4-x_45.cif
_cod_data_source_block B4Cr1Th1
_cod_original_cell_volume 258.2201
_cod_original_formula_sum 'B4 Cr1 Th1'
_cod_database_code 1511722

loop_
_symmetry_equiv_pos_as_xyz
x,y,z
-x,-y,z
x+1/2,-y+1/2,-z
-x+1/2,y+1/2,-z
-x,-y,-z
x,y,-z
-x-1/2,y-1/2,z
x-1/2,-y-1/2,z

loop_
_atom_site_label
_atom_site_type_symbol
_atom_site_fract_x
_atom_site_fract_y
_atom_site_fract_z
_atom_site_occupancy
_atom_site_U_iso_or_equiv
Cr1 Cr+3 0.3762 0.0832 0.5 1 0.0
B2 B-1 0.022 0.3124 0 1 0.0
B1 B-1 0.139 0.0329 0 1 0.0
B4 B-1 0.219 0.183 0 1 0.0
Th1 Th+4 0.37715 0.34884 0.5 1 0.0
B3 B-1 0.108 0.4562 0 1 0.0
